data_7208347
loop_
_publ_author_name
'Jarvis, A. G.'
'Sparkes, H. A.'
'Tallentire, S. E.'
'Hatcher, L. E.'
'Warren, M. R.'
'Raithby, P. R.'
'Allan, D. R.'
'Whitwood, A. C.'
'Cockett, M. C. R.'
'Duckett, S. B.'
'Clark, J. L.'
'Fairlamb, I. J. S.'

_publ_section_title
;
 Photochemical-mediated solid-state [2+2]-cycloaddition reactions of an
 unsymmetrical dibenzylidene acetone (monothiophos-dba)
;
_journal_issue 17
_journal_name_full CrystEngComm
_journal_page_first 5564
_journal_paper_doi 10.1039/c2ce25480h
_journal_volume 14
_journal_year 2012
_chemical_formula_moiety 'C29 H23 O P S'
_chemical_formula_sum 'C29 H23 O P S'
_chemical_formula_weight 450.5
_chemical_name_systematic
;
?
;
_space_group_IT_number 14
_symmetry_cell_setting monoclinic
_symmetry_space_group_name_Hall '-P 2yn'
_symmetry_space_group_name_H-M 'P 1 21/n 1'
_atom_sites_solution_hydrogens geom
_atom_sites_solution_primary direct
_atom_sites_solution_secondary difmap
_audit_creation_method SHELXL-97
_cell_angle_alpha 90.00
_cell_angle_beta 101.951(2)
_cell_angle_gamma 90.00
_cell_formula_units_Z 4
_cell_length_a 9.4946(2)
_cell_length_b 17.0479(4)
_cell_length_c 14.5784(4)
_cell_measurement_reflns_used 3557
_cell_measurement_temperature 140(2)
_cell_measurement_theta_max 29.1369
_cell_measurement_theta_min 2.8506
_cell_volume 2308.56(10)
_computing_structure_refinement 'SHELXL-97 (Sheldrick, 1997)'
_computing_structure_solution 'SHELXS-97 (Sheldrick, 1990)'
_diffrn_ambient_temperature 140(2)
_diffrn_detector_area_resol_mean 10.3795
_diffrn_measured_fraction_theta_full 0.869
_diffrn_measured_fraction_theta_max 0.869
_diffrn_measurement_device_type 'Xcalibur, Atlas, Gemini ultra'
_diffrn_measurement_method '\w scans'
_diffrn_orient_matrix_UB_11 -0.0023202000
_diffrn_orient_matrix_UB_12 -0.0229406000
_diffrn_orient_matrix_UB_13 -0.0408788000
_diffrn_orient_matrix_UB_21 0.0756164000
_diffrn_orient_matrix_UB_22 0.0040344000
_diffrn_orient_matrix_UB_23 0.0053274000
_diffrn_orient_matrix_UB_31 0.0103891000
_diffrn_orient_matrix_UB_32 -0.0344637000
_diffrn_orient_matrix_UB_33 0.0278382000
_diffrn_radiation_monochromator graphite
_diffrn_radiation_source 'Enhance (Mo) X-ray Source'
_diffrn_radiation_type MoK\a
_diffrn_radiation_wavelength 0.71073
_diffrn_reflns_av_R_equivalents 0.0422
_diffrn_reflns_av_sigmaI/netI 0.1125
_diffrn_reflns_limit_h_max 12
_diffrn_reflns_limit_h_min -9
_diffrn_reflns_limit_k_max 21
_diffrn_reflns_limit_k_min -21
_diffrn_reflns_limit_l_max 19
_diffrn_reflns_limit_l_min -19
_diffrn_reflns_number 11979
_diffrn_reflns_theta_full 29.20
_diffrn_reflns_theta_max 29.1369
_diffrn_reflns_theta_min 2.8506
_exptl_absorpt_coefficient_mu 0.229
_exptl_absorpt_correction_T_max 1.00000
_exptl_absorpt_correction_T_min 0.98288
_exptl_absorpt_correction_type multi-scan
_exptl_absorpt_process_details
;
CrysAlisPro, Oxford Diffraction Ltd.,
Version 1.171.34.40 (release 27-08-2010 CrysAlis171 .NET)
(compiled Aug 27 2010,11:50:40)
Empirical absorption correction using spherical harmonics,
implemented in SCALE3 ABSPACK scaling algorithm.
;
_exptl_crystal_colour yellow
_exptl_crystal_density_diffrn 1.296
_exptl_crystal_density_method 'not measured'
_exptl_crystal_description plate
_exptl_crystal_F_000 944
_exptl_crystal_size_max 0.22
_exptl_crystal_size_mid 0.10
_exptl_crystal_size_min 0.05
_refine_diff_density_max 0.389
_refine_diff_density_min -0.302
_refine_diff_density_rms 0.056
_refine_ls_extinction_method none
_refine_ls_goodness_of_fit_ref 1.012
_refine_ls_hydrogen_treatment constr
_refine_ls_matrix_type full
_refine_ls_number_parameters 289
_refine_ls_number_reflns 5420
_refine_ls_number_restraints 0
_refine_ls_restrained_S_all 1.012
_refine_ls_R_factor_all 0.0856
_refine_ls_R_factor_gt 0.0508
_refine_ls_shift/su_max 0.000
_refine_ls_shift/su_mean 0.000
_refine_ls_structure_factor_coef Fsqd
_refine_ls_weighting_details 'calc w=1/[\s^2^(Fo^2^)+(0.0476P)^2^+0.2395P] where P=(Fo^2^+2Fc^2^)/3'
_refine_ls_weighting_scheme calc
_refine_ls_wR_factor_gt 0.0990
_refine_ls_wR_factor_ref 0.1122
_reflns_number_gt 3806
_reflns_number_total 5420
_reflns_threshold_expression >2sigma(I)
_cod_data_source_file c2ce25480h.txt
_cod_data_source_block 140K
_cod_database_code 7208347

loop_
_symmetry_equiv_pos_as_xyz
'x, y, z'
'-x+1/2, y+1/2, -z+1/2'
'-x, -y, -z'
'x-1/2, -y-1/2, z-1/2'

loop_
_atom_site_label
_atom_site_type_symbol
_atom_site_fract_x
_atom_site_fract_y
_atom_site_fract_z
_atom_site_U_iso_or_equiv
_atom_site_adp_type
_atom_site_occupancy
_atom_site_symmetry_multiplicity
_atom_site_calc_flag
_atom_site_refinement_flags
S1 S 0.41597(6) -0.01057(3) 0.23186(4) 0.02693(15) Uani 1 1 d .
P1 P 0.48019(5) 0.09878(3) 0.23915(4) 0.01922(14) Uani 1 1 d .
O1 O 0.14238(15) 0.04572(10) 0.43815(10) 0.0341(4) Uani 1 1 d .
C1 C 0.5688(2) 0.12520(12) 0.14437(13) 0.0209(4) Uani 1 1 d .
C2 C 0.5993(2) 0.20325(13) 0.12649(15) 0.0283(5) Uani 1 1 d .
H2 H 0.5715 0.2441 0.1634 0.034 Uiso 1 1 calc R
C3 C 0.6700(2) 0.22097(14) 0.05494(16) 0.0335(5) Uani 1 1 d .
H3 H 0.6905 0.2740 0.0427 0.040 Uiso 1 1 calc R
C4 C 0.7108(2) 0.16176(16) 0.00136(16) 0.0360(6) Uani 1 1 d .
H4 H 0.7593 0.1741 -0.0476 0.043 Uiso 1 1 calc R
C5 C 0.6810(2) 0.08450(16) 0.01889(17) 0.0391(6) Uani 1 1 d .
H5 H 0.7093 0.0438 -0.0180 0.047 Uiso 1 1 calc R
C6 C 0.6100(2) 0.06619(14) 0.09017(15) 0.0297(5) Uani 1 1 d .
H6 H 0.5896 0.0130 0.1019 0.036 Uiso 1 1 calc R
C7 C 0.33209(19) 0.16779(12) 0.23251(13) 0.0202(4) Uani 1 1 d .
C8 C 0.3539(2) 0.24452(13) 0.26439(14) 0.0246(5) Uani 1 1 d .
H8 H 0.4484 0.2626 0.2901 0.030 Uiso 1 1 calc R
C9 C 0.2377(2) 0.29463(14) 0.25871(15) 0.0314(5) Uani 1 1 d .
H9 H 0.2528 0.3475 0.2790 0.038 Uiso 1 1 calc R
C10 C 0.0992(2) 0.26779(15) 0.22347(16) 0.0359(6) Uani 1 1 d .
H10 H 0.0197 0.3021 0.2209 0.043 Uiso 1 1 calc R
C11 C 0.0763(2) 0.19185(16) 0.19226(17) 0.0390(6) Uani 1 1 d .
H11 H -0.0187 0.1739 0.1676 0.047 Uiso 1 1 calc R
C12 C 0.1929(2) 0.14147(14) 0.19695(15) 0.0307(5) Uani 1 1 d .
H12 H 0.1773 0.0889 0.1758 0.037 Uiso 1 1 calc R
C13 C 0.60800(19) 0.12261(12) 0.34705(13) 0.0197(4) Uani 1 1 d .
C14 C 0.7495(2) 0.14139(12) 0.34287(15) 0.0247(5) Uani 1 1 d .
H14 H 0.7765 0.1442 0.2838 0.030 Uiso 1 1 calc R
C15 C 0.8512(2) 0.15595(13) 0.42423(16) 0.0297(5) Uani 1 1 d .
H15 H 0.9471 0.1691 0.4207 0.036 Uiso 1 1 calc R
C16 C 0.8125(2) 0.15130(14) 0.50994(16) 0.0307(5) Uani 1 1 d .
H16 H 0.8820 0.1614 0.5656 0.037 Uiso 1 1 calc R
C17 C 0.6738(2) 0.13206(13) 0.51557(15) 0.0276(5) Uani 1 1 d .
H17 H 0.6493 0.1289 0.5754 0.033 Uiso 1 1 calc R
C18 C 0.5680(2) 0.11708(12) 0.43519(14) 0.0222(5) Uani 1 1 d .
C19 C 0.4205(2) 0.09572(12) 0.44314(14) 0.0239(5) Uani 1 1 d .
H19 H 0.3517 0.0913 0.3859 0.029 Uiso 1 1 calc R
C20 C 0.3726(2) 0.08192(13) 0.52086(15) 0.0270(5) Uani 1 1 d .
H20 H 0.4358 0.0860 0.5804 0.032 Uiso 1 1 calc R
C21 C 0.2197(2) 0.06006(12) 0.51421(15) 0.0247(5) Uani 1 1 d .
C22 C 0.1610(2) 0.05631(13) 0.60011(14) 0.0257(5) Uani 1 1 d .
H22 H 0.0725 0.0294 0.5968 0.031 Uiso 1 1 calc R
C23 C 0.2232(2) 0.08797(13) 0.68195(15) 0.0253(5) Uani 1 1 d .
H23 H 0.3146 0.1114 0.6844 0.030 Uiso 1 1 calc R
C24 C 0.1687(2) 0.09121(13) 0.76849(14) 0.0241(5) Uani 1 1 d .
C25 C 0.2468(2) 0.13232(14) 0.84543(16) 0.0317(5) Uani 1 1 d .
H25 H 0.3341 0.1574 0.8401 0.038 Uiso 1 1 calc R
C26 C 0.2007(2) 0.13746(15) 0.92869(16) 0.0357(6) Uani 1 1 d .
H26 H 0.2555 0.1659 0.9799 0.043 Uiso 1 1 calc R
C27 C 0.0734(2) 0.10084(14) 0.93757(16) 0.0338(5) Uani 1 1 d .
H27 H 0.0409 0.1040 0.9949 0.041 Uiso 1 1 calc R
C28 C -0.0055(2) 0.05985(14) 0.86242(16) 0.0316(5) Uani 1 1 d .
H28 H -0.0925 0.0348 0.8685 0.038 Uiso 1 1 calc R
C29 C 0.0402(2) 0.05463(13) 0.77842(15) 0.0287(5) Uani 1 1 d .
H29 H -0.0155 0.0263 0.7274 0.034 Uiso 1 1 calc R

loop_
_atom_site_aniso_label
_atom_site_aniso_U_11
_atom_site_aniso_U_22
_atom_site_aniso_U_33
_atom_site_aniso_U_23
_atom_site_aniso_U_13
_atom_site_aniso_U_12
S1 0.0281(3) 0.0199(3) 0.0316(3) -0.0017(2) 0.0033(2) -0.0036(2)
P1 0.0189(3) 0.0190(3) 0.0197(3) -0.0015(2) 0.0039(2) 0.0003(2)
O1 0.0273(8) 0.0469(11) 0.0269(8) -0.0026(7) 0.0030(7) -0.0052(7)
C1 0.0190(10) 0.0246(12) 0.0190(10) 0.0004(9) 0.0040(8) 0.0032(8)
C2 0.0322(12) 0.0257(12) 0.0297(12) 0.0004(10) 0.0128(10) 0.0039(9)
C3 0.0353(12) 0.0314(14) 0.0364(13) 0.0065(11) 0.0132(11) 0.0010(10)
C4 0.0341(12) 0.0506(17) 0.0256(12) 0.0019(11) 0.0117(10) 0.0005(11)
C5 0.0432(14) 0.0456(17) 0.0319(13) -0.0129(12) 0.0156(11) 0.0029(12)
C6 0.0357(12) 0.0261(13) 0.0285(11) -0.0054(10) 0.0095(10) 0.0008(10)
C7 0.0194(10) 0.0258(12) 0.0160(9) 0.0019(8) 0.0053(8) 0.0037(8)
C8 0.0267(10) 0.0261(12) 0.0220(10) -0.0012(9) 0.0069(9) 0.0039(9)
C9 0.0392(13) 0.0300(13) 0.0265(11) 0.0007(10) 0.0104(10) 0.0126(10)
C10 0.0315(13) 0.0410(16) 0.0369(13) 0.0062(11) 0.0113(11) 0.0165(11)
C11 0.0192(11) 0.0540(18) 0.0418(14) 0.0036(13) 0.0014(10) 0.0072(11)
C12 0.0247(11) 0.0351(14) 0.0303(12) -0.0048(10) 0.0011(9) 0.0012(9)
C13 0.0180(10) 0.0169(10) 0.0226(10) -0.0004(8) 0.0008(8) 0.0001(8)
C14 0.0222(10) 0.0235(12) 0.0297(11) -0.0001(9) 0.0086(9) 0.0016(8)
C15 0.0157(10) 0.0309(13) 0.0409(13) -0.0012(10) 0.0022(9) -0.0018(9)
C16 0.0241(11) 0.0344(14) 0.0290(12) -0.0045(10) -0.0047(9) -0.0006(9)
C17 0.0277(11) 0.0314(13) 0.0223(11) -0.0006(9) 0.0016(9) -0.0003(9)
C18 0.0215(10) 0.0202(11) 0.0240(10) 0.0005(9) 0.0028(9) 0.0028(8)
C19 0.0221(10) 0.0264(12) 0.0224(10) -0.0004(9) 0.0026(8) 0.0010(9)
C20 0.0228(10) 0.0332(13) 0.0237(11) -0.0016(9) 0.0021(9) -0.0011(9)
C21 0.0244(10) 0.0212(12) 0.0279(11) 0.0008(9) 0.0041(9) 0.0021(8)
C22 0.0209(10) 0.0268(13) 0.0304(11) 0.0013(10) 0.0074(9) -0.0011(9)
C23 0.0218(10) 0.0233(12) 0.0316(11) 0.0029(9) 0.0076(9) -0.0015(8)
C24 0.0230(10) 0.0236(12) 0.0261(11) 0.0017(9) 0.0061(9) 0.0024(8)
C25 0.0270(11) 0.0342(14) 0.0341(12) -0.0048(11) 0.0066(10) -0.0063(10)
C26 0.0390(13) 0.0388(15) 0.0283(12) -0.0080(11) 0.0047(10) -0.0063(11)
C27 0.0399(13) 0.0349(14) 0.0292(12) -0.0014(11) 0.0134(11) 0.0002(11)
C28 0.0306(12) 0.0325(14) 0.0347(12) 0.0014(10) 0.0136(10) -0.0043(10)
C29 0.0278(11) 0.0276(13) 0.0309(12) -0.0005(10) 0.0062(10) -0.0041(9)

loop_
_atom_type_symbol
_atom_type_description
_atom_type_scat_dispersion_real
_atom_type_scat_dispersion_imag
_atom_type_scat_source
C C 0.0033 0.0016 'International Tables Vol C Tables 4.2.6.8 and 6.1.1.4'
H H 0.0000 0.0000 'International Tables Vol C Tables 4.2.6.8 and 6.1.1.4'
O O 0.0106 0.0060 'International Tables Vol C Tables 4.2.6.8 and 6.1.1.4'
P P 0.1023 0.0942 'International Tables Vol C Tables 4.2.6.8 and 6.1.1.4'
S S 0.1246 0.1234 'International Tables Vol C Tables 4.2.6.8 and 6.1.1.4'

loop_
_geom_angle_atom_site_label_1
_geom_angle_atom_site_label_2
_geom_angle_atom_site_label_3
_geom_angle
C1 P1 C7 105.86(9)
C1 P1 C13 105.71(9)
C7 P1 C13 105.71(9)
C1 P1 S1 112.52(7)
C7 P1 S1 112.59(7)
C13 P1 S1 113.79(7)
C6 C1 C2 119.4(2)
C6 C1 P1 118.94(17)
C2 C1 P1 121.62(16)
C3 C2 C1 120.0(2)
C3 C2 H2 120.0
C1 C2 H2 120.0
C4 C3 C2 120.2(2)
C4 C3 H3 119.9
C2 C3 H3 119.9
C3 C4 C5 120.0(2)
C3 C4 H4 120.0
C5 C4 H4 120.0
C4 C5 C6 120.2(2)
C4 C5 H5 119.9
C6 C5 H5 119.9
C1 C6 C5 120.2(2)
C1 C6 H6 119.9
C5 C6 H6 119.9
C12 C7 C8 119.52(19)
C12 C7 P1 118.38(16)
C8 C7 P1 122.07(15)
C9 C8 C7 120.0(2)
C9 C8 H8 120.0
C7 C8 H8 120.0
C8 C9 C10 120.1(2)
C8 C9 H9 120.0
C10 C9 H9 120.0
C11 C10 C9 120.5(2)
C11 C10 H10 119.8
C9 C10 H10 119.8
C10 C11 C12 119.7(2)
C10 C11 H11 120.2
C12 C11 H11 120.2
C7 C12 C11 120.3(2)
C7 C12 H12 119.9
C11 C12 H12 119.9
C14 C13 C18 119.78(17)
C14 C13 P1 119.25(15)
C18 C13 P1 120.83(14)
C15 C14 C13 120.6(2)
C15 C14 H14 119.7
C13 C14 H14 119.7
C16 C15 C14 119.79(19)
C16 C15 H15 120.1
C14 C15 H15 120.1
C15 C16 C17 120.44(19)
C15 C16 H16 119.8
C17 C16 H16 119.8
C16 C17 C18 121.6(2)
C16 C17 H17 119.2
C18 C17 H17 119.2
C17 C18 C13 117.79(18)
C17 C18 C19 120.53(19)
C13 C18 C19 121.68(17)
C20 C19 C18 127.59(19)
C20 C19 H19 116.2
C18 C19 H19 116.2
C19 C20 C21 119.54(19)
C19 C20 H20 120.2
C21 C20 H20 120.2
O1 C21 C22 120.09(18)
O1 C21 C20 120.39(19)
C22 C21 C20 119.51(18)
C23 C22 C21 124.67(19)
C23 C22 H22 117.7
C21 C22 H22 117.7
C22 C23 C24 128.26(19)
C22 C23 H23 115.9
C24 C23 H23 115.9
C25 C24 C29 117.9(2)
C25 C24 C23 119.22(18)
C29 C24 C23 122.89(19)
C26 C25 C24 121.8(2)
C26 C25 H25 119.1
C24 C25 H25 119.1
C25 C26 C27 119.7(2)
C25 C26 H26 120.2
C27 C26 H26 120.2
C28 C27 C26 119.5(2)
C28 C27 H27 120.3
C26 C27 H27 120.3
C27 C28 C29 121.1(2)
C27 C28 H28 119.4
C29 C28 H28 119.4
C28 C29 C24 120.0(2)
C28 C29 H29 120.0
C24 C29 H29 120.0

loop_
_geom_bond_atom_site_label_1
_geom_bond_atom_site_label_2
_geom_bond_distance
S1 P1 1.9573(8)
P1 C1 1.817(2)
P1 C7 1.821(2)
P1 C13 1.8225(19)
O1 C21 1.221(2)
C1 C6 1.385(3)
C1 C2 1.398(3)
C2 C3 1.386(3)
C2 H2 0.9500
C3 C4 1.380(3)
C3 H3 0.9500
C4 C5 1.382(4)
C4 H4 0.9500
C5 C6 1.386(3)
C5 H5 0.9500
C6 H6 0.9500
C7 C12 1.390(3)
C7 C8 1.389(3)
C8 C9 1.384(3)
C8 H8 0.9500
C9 C10 1.386(3)
C9 H9 0.9500
C10 C11 1.375(4)
C10 H10 0.9500
C11 C12 1.392(3)
C11 H11 0.9500
C12 H12 0.9500
C13 C14 1.394(3)
C13 C18 1.416(3)
C14 C15 1.388(3)
C14 H14 0.9500
C15 C16 1.375(3)
C15 H15 0.9500
C16 C17 1.376(3)
C16 H16 0.9500
C17 C18 1.400(3)
C17 H17 0.9500
C18 C19 1.475(3)
C19 C20 1.326(3)
C19 H19 0.9500
C20 C21 1.483(3)
C20 H20 0.9500
C21 C22 1.473(3)
C22 C23 1.331(3)
C22 H22 0.9500
C23 C24 1.460(3)
C23 H23 0.9500
C24 C25 1.398(3)
C24 C29 1.405(3)
C25 C26 1.376(3)
C25 H25 0.9500
C26 C27 1.389(3)
C26 H26 0.9500
C27 C28 1.382(3)
C27 H27 0.9500
C28 C29 1.384(3)
C28 H28 0.9500
C29 H29 0.9500

loop_
_geom_torsion_atom_site_label_1
_geom_torsion_atom_site_label_2
_geom_torsion_atom_site_label_3
_geom_torsion_atom_site_label_4
_geom_torsion
C7 P1 C1 C6 -136.78(16)
C13 P1 C1 C6 111.36(17)
S1 P1 C1 C6 -13.41(18)
C7 P1 C1 C2 44.83(18)
C13 P1 C1 C2 -67.03(18)
S1 P1 C1 C2 168.20(14)
C6 C1 C2 C3 0.1(3)
P1 C1 C2 C3 178.49(16)
C1 C2 C3 C4 -0.1(3)
C2 C3 C4 C5 0.1(3)
C3 C4 C5 C6 0.1(3)
C2 C1 C6 C5 0.0(3)
P1 C1 C6 C5 -178.39(16)
C4 C5 C6 C1 -0.1(3)
C1 P1 C7 C12 105.10(17)
C13 P1 C7 C12 -143.03(16)
S1 P1 C7 C12 -18.22(18)
C1 P1 C7 C8 -76.92(18)
C13 P1 C7 C8 34.94(19)
S1 P1 C7 C8 159.75(15)
C12 C7 C8 C9 -1.4(3)
P1 C7 C8 C9 -179.36(16)
C7 C8 C9 C10 1.7(3)
C8 C9 C10 C11 -1.2(3)
C9 C10 C11 C12 0.6(4)
C8 C7 C12 C11 0.8(3)
P1 C7 C12 C11 178.79(18)
C10 C11 C12 C7 -0.4(3)
C1 P1 C13 C14 -11.03(19)
C7 P1 C13 C14 -123.00(17)
S1 P1 C13 C14 112.95(16)
C1 P1 C13 C18 173.28(16)
C7 P1 C13 C18 61.32(18)
S1 P1 C13 C18 -62.74(17)
C18 C13 C14 C15 -1.0(3)
P1 C13 C14 C15 -176.75(17)
C13 C14 C15 C16 0.5(3)
C14 C15 C16 C17 0.2(3)
C15 C16 C17 C18 -0.3(3)
C16 C17 C18 C13 -0.2(3)
C16 C17 C18 C19 179.3(2)
C14 C13 C18 C17 0.9(3)
P1 C13 C18 C17 176.53(16)
C14 C13 C18 C19 -178.66(19)
P1 C13 C18 C19 -3.0(3)
C17 C18 C19 C20 -5.9(3)
C13 C18 C19 C20 173.6(2)
C18 C19 C20 C21 -179.2(2)
C19 C20 C21 O1 8.7(3)
C19 C20 C21 C22 -170.9(2)
O1 C21 C22 C23 -163.3(2)
C20 C21 C22 C23 16.2(3)
C21 C22 C23 C24 175.90(19)
C22 C23 C24 C25 -175.5(2)
C22 C23 C24 C29 4.5(3)
C29 C24 C25 C26 -0.1(3)
C23 C24 C25 C26 179.9(2)
C24 C25 C26 C27 0.2(4)
C25 C26 C27 C28 -0.2(4)
C26 C27 C28 C29 0.0(3)
C27 C28 C29 C24 0.1(3)
C25 C24 C29 C28 -0.1(3)
C23 C24 C29 C28 179.92(19)
